data_7227295
loop_
_publ_author_name
'Xia, Bin'
'Wang, Kai'
'Wang, Qing-Lun'
'Ma, Yue'
'Tong, Yu-Zhang'
'Liao, Dai-Zheng'

_publ_section_title
;
 Crystal structure and magnetic properties of two manganese(ii)
 homometallic coordination polymers
;
_journal_issue 5
_journal_name_full CrystEngComm
_journal_page_first 811
_journal_paper_doi 10.1039/C6CE02178F
_journal_volume 19
_journal_year 2017
_chemical_formula_sum 'C25.14 H20.28 Mn2 N8 O'
_chemical_formula_weight 560.32
_space_group_crystal_system triclinic
_space_group_IT_number 2
_space_group_name_Hall '-P 1'
_space_group_name_H-M_alt 'P -1'
_symmetry_space_group_name_Hall '-P 1'
_symmetry_space_group_name_H-M 'P -1'
_atom_sites_solution_hydrogens geom
_atom_sites_solution_primary direct
_atom_sites_solution_secondary difmap
_audit_creation_method SHELXL-2014/7
_audit_update_record
;
2016-12-15 deposited with the CCDC.
2016-12-20 downloaded from the CCDC.
;
_cell_angle_alpha 78.01(3)
_cell_angle_beta 77.50(3)
_cell_angle_gamma 71.85(3)
_cell_formula_units_Z 2
_cell_length_a 8.3630(17)
_cell_length_b 12.827(3)
_cell_length_c 12.987(3)
_cell_measurement_reflns_used 9605
_cell_measurement_temperature 153(2)
_cell_measurement_theta_max 23.27
_cell_measurement_theta_min 1.62
_cell_volume 1277.6(6)
_computing_cell_refinement 'Bruker XSCANS'
_computing_data_collection 'Bruker XSCANS'
_computing_data_reduction 'Bruker SHELXTL'
_computing_molecular_graphics 'Bruker SHELXTL'
_computing_publication_material 'Bruker SHELXTL'
_computing_structure_refinement 'SHELXL-2014/7 (Sheldrick, 2014)'
_computing_structure_solution 'Bruker SHELXTL'
_diffrn_ambient_temperature 153(2)
_diffrn_measured_fraction_theta_full 0.934
_diffrn_measured_fraction_theta_max 0.964
_diffrn_measurement_device_type 'CCD area detector'
_diffrn_measurement_method 'phi and omega scans'
_diffrn_radiation_type MoK\a
_diffrn_radiation_wavelength 0.71073
_diffrn_reflns_av_R_equivalents 0.0443
_diffrn_reflns_av_unetI/netI 0.0539
_diffrn_reflns_Laue_measured_fraction_full 0.934
_diffrn_reflns_Laue_measured_fraction_max 0.964
_diffrn_reflns_limit_h_max 9
_diffrn_reflns_limit_h_min -9
_diffrn_reflns_limit_k_max 14
_diffrn_reflns_limit_k_min -14
_diffrn_reflns_limit_l_max 14
_diffrn_reflns_limit_l_min -14
_diffrn_reflns_number 9605
_diffrn_reflns_point_group_measured_fraction_full 0.934
_diffrn_reflns_point_group_measured_fraction_max 0.964
_diffrn_reflns_theta_full 23.274
_diffrn_reflns_theta_max 23.274
_diffrn_reflns_theta_min 1.625
_diffrn_source 'fine-focus sealed tube'
_exptl_absorpt_coefficient_mu 1.024
_exptl_absorpt_correction_T_max 0.9227
_exptl_absorpt_correction_T_min 0.8617
_exptl_absorpt_correction_type multi-scan
_exptl_absorpt_process_details crystalclear
_exptl_crystal_colour colorless
_exptl_crystal_density_diffrn 1.450
_exptl_crystal_density_meas ?
_exptl_crystal_density_method 'not measured'
_exptl_crystal_description block
_exptl_crystal_F_000 584
_exptl_crystal_size_max 0.15
_exptl_crystal_size_mid 0.12
_exptl_crystal_size_min 0.08
_refine_diff_density_max 0.633
_refine_diff_density_min -0.551
_refine_diff_density_rms 0.103
_refine_ls_extinction_method none
_refine_ls_goodness_of_fit_ref 1.067
_refine_ls_hydrogen_treatment constr
_refine_ls_matrix_type full
_refine_ls_number_parameters 338
_refine_ls_number_reflns 3449
_refine_ls_number_restraints 379
_refine_ls_restrained_S_all 1.057
_refine_ls_R_factor_all 0.0669
_refine_ls_R_factor_gt 0.0536
_refine_ls_shift/su_max 0.000
_refine_ls_shift/su_mean 0.000
_refine_ls_structure_factor_coef Fsqd
_refine_ls_weighting_details 'w=1/[\s^2^(Fo^2^)+(0.0840P)^2^+3.0904P] where P=(Fo^2^+2Fc^2^)/3'
_refine_ls_weighting_scheme calc
_refine_ls_wR_factor_gt 0.1435
_refine_ls_wR_factor_ref 0.1549
_reflns_Friedel_coverage 0.000
_reflns_number_gt 2835
_reflns_number_total 3449
_reflns_threshold_expression 'I > 2\s(I)'
_cod_data_source_file c6ce02178f2.cif
_cod_data_source_block QS72
_cod_depositor_comments
;
The following automatic conversions were performed:

'_exptl_crystal_density_meas' value 'none' was changed to '?' - the
value is perceived as not measured.

Automatic conversion script
Id: cif_fix_values 4268 2015-11-12 08:31:59Z antanas 

 Adding full bibliography for 7227294--7227295.cif.
;
_cod_original_cell_volume 1277.6(5)
_cod_database_code 7227295
_shelx_shelxl_version_number 2014/7
_shelx_space_group_comment
;
The symmetry employed for this shelxl refinement is uniquely defined
by the following loop, which should always be used as a source of
symmetry information in preference to the above space-group names.
They are only intended as comments.
;

loop_
_space_group_symop_operation_xyz
'x, y, z'
'-x, -y, -z'

loop_
_atom_site_label
_atom_site_type_symbol
_atom_site_fract_x
_atom_site_fract_y
_atom_site_fract_z
_atom_site_U_iso_or_equiv
_atom_site_adp_type
_atom_site_occupancy
_atom_site_site_symmetry_order
_atom_site_calc_flag
_atom_site_refinement_flags_posn
_atom_site_refinement_flags_adp
_atom_site_refinement_flags_occupancy
Mn1 Mn -0.10437(10) 1.22012(6) 0.04146(6) 0.0214(3) Uani 1 1 d . . .
Mn2 Mn 0.36189(9) 1.09808(6) 0.30991(6) 0.0204(3) Uani 1 1 d . . .
C1 C 0.4773(6) 1.0197(4) 0.4595(4) 0.0260(10) Uani 0.5 1 d . U P
N1 N 0.4773(6) 1.0197(4) 0.4595(4) 0.0260(10) Uani 0.5 1 d . . P
O1 O 0.1621(5) 1.0131(3) 0.3876(3) 0.0283(9) Uani 1 1 d . U .
H1 H 0.1982 0.9514 0.4211 0.030(17) Uiso 1 1 calc R . .
C2 C 0.0153(14) 1.0160(9) 0.3449(9) 0.040(2) Uani 0.570(10) 1 d . U P
H2A H -0.0165 1.0904 0.3055 0.048 Uiso 0.570(10) 1 calc R U P
H2B H -0.0728 1.0152 0.4072 0.048 Uiso 0.570(10) 1 calc R U P
N2 N 0.2149(5) 1.2536(3) 0.3852(3) 0.0228(10) Uani 1 1 d . . .
C3 C 0.6759(7) 1.1985(4) 0.1582(4) 0.0218(11) Uani 1 1 d . . .
N3 N 0.5658(6) 1.1771(4) 0.2191(4) 0.0302(11) Uani 1 1 d . . .
C4 C -0.0205(13) 0.9400(8) 0.2721(8) 0.030(2) Uani 0.570(10) 1 d . U P
H4A H 0.0840 0.9073 0.2281 0.045 Uiso 0.570(10) 1 calc R U P
H4B H -0.1023 0.9853 0.2277 0.045 Uiso 0.570(10) 1 calc R U P
H4C H -0.0644 0.8824 0.3174 0.045 Uiso 0.570(10) 1 calc R U P
N4 N 0.4972(5) 0.9480(4) 0.2223(3) 0.0256(10) Uani 1 1 d . . .
C5 C 0.1095(7) 1.1945(4) 0.1231(4) 0.0262(10) Uani 1 1 d . U .
N5 N 0.2062(6) 1.1723(4) 0.1791(4) 0.0283(11) Uani 1 1 d . . .
C6 C -0.1449(7) 1.2863(4) -0.1209(4) 0.0239(11) Uani 1 1 d . U .
N6 N -0.1647(7) 1.3184(5) -0.2061(4) 0.0444(14) Uani 1 1 d . . .
C7 C -0.0208(7) 1.0439(4) 0.0105(4) 0.0308(10) Uani 0.5 1 d . U P
N7 N -0.0208(7) 1.0439(4) 0.0105(4) 0.0308(10) Uani 0.5 1 d . . P
C8 C 0.2076(7) 1.3547(4) 0.3290(4) 0.0279(10) Uani 1 1 d . U .
H8 H 0.2616 1.3595 0.2584 0.033 Uiso 1 1 calc R U .
N8 N 0.8182(6) 0.4118(3) 0.0697(3) 0.0254(10) Uani 1 1 d . . .
C9 C 0.1244(7) 1.4521(4) 0.3701(4) 0.0272(10) Uani 1 1 d . U .
H9 H 0.1218 1.5202 0.3271 0.033 Uiso 1 1 calc R U .
N9 N 0.6995(7) 0.2086(4) 0.5339(4) 0.0393(13) Uani 1 1 d . . .
C10 C 0.0443(6) 1.4479(4) 0.4763(4) 0.0214(9) Uani 1 1 d . U .
C11 C 0.0505(7) 1.3431(4) 0.5344(4) 0.0270(10) Uani 1 1 d . U .
H11 H -0.0024 1.3358 0.6052 0.032 Uiso 1 1 calc R U .
C12 C 0.1350(7) 1.2504(4) 0.4870(4) 0.0274(10) Uani 1 1 d . U .
H12 H 0.1370 1.1814 0.5277 0.033 Uiso 1 1 calc R U .
C13 C 0.4379(7) 0.9222(5) 0.1458(4) 0.0312(10) Uani 1 1 d . U .
H13 H 0.3480 0.9746 0.1165 0.037 Uiso 1 1 calc R U .
C14 C 0.5037(7) 0.8216(4) 0.1084(5) 0.0324(10) Uani 1 1 d . U .
H14 H 0.4569 0.8072 0.0559 0.039 Uiso 1 1 calc R U .
C15 C 0.6387(7) 0.7427(4) 0.1486(5) 0.0321(9) Uani 1 1 d . U .
C16 C 0.7061(8) 0.7713(5) 0.2246(5) 0.0372(10) Uani 1 1 d . U .
H16 H 0.7993 0.7217 0.2529 0.045 Uiso 1 1 calc R U .
C17 C 0.6333(7) 0.8739(5) 0.2573(5) 0.0340(10) Uani 1 1 d . U .
H17 H 0.6819 0.8924 0.3065 0.041 Uiso 1 1 calc R U .
C18 C 0.7361(8) 0.4983(5) 0.0055(5) 0.0389(11) Uani 1 1 d . U .
H18 H 0.7163 0.4846 -0.0575 0.047 Uiso 1 1 calc R U .
C19 C 0.6787(8) 0.6059(5) 0.0258(5) 0.0396(10) Uani 1 1 d . U .
H19 H 0.6233 0.6624 -0.0227 0.048 Uiso 1 1 calc R U .
C20 C 0.7045(7) 0.6286(4) 0.1192(5) 0.0317(9) Uani 1 1 d . U .
C21 C 0.7904(8) 0.5411(5) 0.1848(5) 0.0419(10) Uani 1 1 d . U .
H21 H 0.8125 0.5524 0.2482 0.050 Uiso 1 1 calc R U .
C22 C 0.8442(8) 0.4363(5) 0.1570(5) 0.0429(12) Uani 1 1 d . U .
H22 H 0.9031 0.3788 0.2032 0.051 Uiso 1 1 calc R U .
C23 C 0.6416(9) 0.2632(5) 0.4448(5) 0.0469(12) Uani 1 1 d . U .
H23 H 0.6526 0.2231 0.3905 0.056 Uiso 1 1 calc R U .
C24 C 0.5660(9) 0.3761(5) 0.4280(5) 0.0452(12) Uani 1 1 d . U .
H24 H 0.5308 0.4099 0.3630 0.054 Uiso 1 1 calc R U .
C25 C 0.5422(8) 0.4390(5) 0.5065(5) 0.0345(11) Uani 1 1 d . U .
C26 C 0.5971(8) 0.3807(5) 0.6009(5) 0.0383(11) Uani 1 1 d . U .
H26 H 0.5820 0.4179 0.6580 0.046 Uiso 1 1 calc R U .
C27 C 0.6736(8) 0.2684(5) 0.6107(5) 0.0389(12) Uani 1 1 d . U .
H27 H 0.7093 0.2322 0.6751 0.047 Uiso 1 1 calc R U .

loop_
_atom_site_aniso_label
_atom_site_aniso_U_11
_atom_site_aniso_U_22
_atom_site_aniso_U_33
_atom_site_aniso_U_23
_atom_site_aniso_U_13
_atom_site_aniso_U_12
Mn1 0.0281(5) 0.0180(4) 0.0179(4) -0.0040(3) -0.0054(3) -0.0045(3)
Mn2 0.0252(5) 0.0153(4) 0.0203(4) -0.0062(3) -0.0048(3) -0.0020(3)
C1 0.034(2) 0.015(2) 0.029(2) -0.0087(19) -0.0086(18) -0.0008(18)
N1 0.034(2) 0.015(2) 0.029(2) -0.0087(19) -0.0086(18) -0.0008(18)
O1 0.031(2) 0.019(2) 0.033(2) 0.0019(18) -0.0042(17) -0.0082(16)
C2 0.040(4) 0.038(4) 0.040(4) 0.002(4) -0.010(3) -0.009(3)
N2 0.031(3) 0.014(2) 0.021(2) -0.0078(19) -0.0022(18) -0.0007(18)
C3 0.024(3) 0.020(3) 0.022(3) -0.008(2) -0.002(2) -0.004(2)
N3 0.039(3) 0.026(3) 0.029(3) -0.008(2) -0.005(2) -0.010(2)
C4 0.038(4) 0.029(4) 0.029(4) 0.001(3) -0.013(3) -0.016(3)
N4 0.027(3) 0.019(2) 0.031(2) -0.011(2) -0.002(2) -0.0031(19)
C5 0.034(2) 0.020(2) 0.027(2) -0.0073(19) -0.011(2) -0.0037(18)
N5 0.034(3) 0.020(2) 0.030(2) -0.009(2) -0.008(2) -0.001(2)
C6 0.030(3) 0.022(2) 0.022(3) -0.008(2) -0.005(2) -0.009(2)
N6 0.060(4) 0.053(4) 0.025(3) 0.003(3) -0.015(2) -0.024(3)
C7 0.038(2) 0.025(2) 0.028(2) -0.007(2) -0.0061(19) -0.006(2)
N7 0.038(2) 0.025(2) 0.028(2) -0.007(2) -0.0061(19) -0.006(2)
C8 0.036(2) 0.019(2) 0.0230(19) -0.0055(18) 0.0021(18) -0.0027(17)
N8 0.035(3) 0.015(2) 0.027(2) -0.010(2) -0.009(2) -0.0011(19)
C9 0.037(2) 0.0156(19) 0.0242(19) -0.0048(18) -0.0004(18) -0.0024(17)
N9 0.054(3) 0.024(3) 0.045(3) 0.000(2) -0.021(3) -0.014(2)
C10 0.029(2) 0.0163(18) 0.0196(18) -0.0079(17) -0.0043(17) -0.0037(16)
C11 0.036(2) 0.0178(19) 0.0213(19) -0.0050(18) 0.0008(18) -0.0022(17)
C12 0.036(2) 0.0156(18) 0.0248(19) -0.0047(17) 0.0007(17) -0.0013(16)
C13 0.0378(19) 0.0218(18) 0.0348(18) -0.0120(17) -0.0130(17) 0.0004(16)
C14 0.0415(19) 0.0220(17) 0.0358(18) -0.0143(16) -0.0153(16) 0.0007(16)
C15 0.0399(18) 0.0210(16) 0.0368(17) -0.0134(15) -0.0134(15) 0.0000(15)
C16 0.0422(19) 0.0263(18) 0.0436(18) -0.0168(17) -0.0167(17) 0.0037(16)
C17 0.038(2) 0.0246(18) 0.0416(19) -0.0171(17) -0.0150(17) 0.0013(16)
C18 0.052(2) 0.025(2) 0.039(2) -0.0144(18) -0.0195(19) 0.0034(18)
C19 0.051(2) 0.0246(18) 0.0402(18) -0.0113(17) -0.0171(17) 0.0046(17)
C20 0.0405(18) 0.0208(16) 0.0363(17) -0.0150(15) -0.0137(15) -0.0001(15)
C21 0.052(2) 0.0285(18) 0.0423(19) -0.0152(17) -0.0210(17) 0.0078(17)
C22 0.055(2) 0.027(2) 0.041(2) -0.0114(19) -0.0217(19) 0.0091(19)
C23 0.066(3) 0.034(2) 0.043(2) -0.009(2) -0.022(2) -0.006(2)
C24 0.065(3) 0.033(2) 0.039(2) -0.007(2) -0.023(2) -0.005(2)
C25 0.050(2) 0.026(2) 0.036(2) -0.004(2) -0.019(2) -0.0135(19)
C26 0.056(3) 0.028(2) 0.034(2) -0.004(2) -0.016(2) -0.010(2)
C27 0.054(3) 0.028(2) 0.037(2) -0.002(2) -0.017(2) -0.010(2)

loop_
_atom_type_symbol
_atom_type_description
_atom_type_scat_dispersion_real
_atom_type_scat_dispersion_imag
_atom_type_scat_source
C C 0.0033 0.0016 'International Tables Vol C Tables 4.2.6.8 and 6.1.1.4'
H H 0.0000 0.0000 'International Tables Vol C Tables 4.2.6.8 and 6.1.1.4'
N N 0.0061 0.0033 'International Tables Vol C Tables 4.2.6.8 and 6.1.1.4'
O O 0.0106 0.0060 'International Tables Vol C Tables 4.2.6.8 and 6.1.1.4'
Mn Mn 0.3368 0.7283 'International Tables Vol C Tables 4.2.6.8 and 6.1.1.4'

loop_
_geom_angle_atom_site_label_1
_geom_angle_atom_site_label_2
_geom_angle_atom_site_label_3
_geom_angle
_geom_angle_site_symmetry_1
_geom_angle_site_symmetry_3
C6 Mn1 C3 117.4(2) . 1_455
C6 Mn1 C5 132.5(2) . .
C3 Mn1 C5 109.3(2) 1_455 .
C6 Mn1 C7 93.01(19) . .
C3 Mn1 C7 93.93(19) 1_455 .
C5 Mn1 C7 92.7(2) . .
C6 Mn1 N8 86.08(17) . 1_465
C3 Mn1 N8 88.83(18) 1_455 1_465
C5 Mn1 N8 86.01(17) . 1_465
C7 Mn1 N8 177.21(18) . 1_465
O1 Mn2 N5 86.71(16) . .
O1 Mn2 N3 175.06(15) . .
N5 Mn2 N3 90.49(17) . .
O1 Mn2 C1 84.36(17) . .
N5 Mn2 C1 170.28(18) . .
N3 Mn2 C1 98.68(18) . .
O1 Mn2 N2 92.04(15) . .
N5 Mn2 N2 86.27(16) . .
N3 Mn2 N2 91.84(16) . .
C1 Mn2 N2 90.22(16) . .
O1 Mn2 N4 87.86(15) . .
N5 Mn2 N4 88.87(16) . .
N3 Mn2 N4 88.02(17) . .
C1 Mn2 N4 94.61(17) . .
N2 Mn2 N4 175.13(15) . .
N1 C1 C1 0.0 2_676 2_676
N1 C1 Mn2 174.2(6) 2_676 .
C1 C1 Mn2 174.2(6) 2_676 .
C2 O1 Mn2 126.7(5) . .
O1 C2 C4 133.9(9) . .
C8 N2 C12 116.1(4) . .
C8 N2 Mn2 120.6(3) . .
C12 N2 Mn2 123.2(3) . .
N3 C3 Mn1 173.8(4) . 1_655
C3 N3 Mn2 163.7(4) . .
C17 N4 C13 116.6(4) . .
C17 N4 Mn2 118.4(3) . .
C13 N4 Mn2 124.5(4) . .
N5 C5 Mn1 168.7(5) . .
C5 N5 Mn2 165.9(5) . .
N6 C6 Mn1 178.4(5) . .
N7 C7 C7 0.0 2_575 2_575
N7 C7 Mn1 176.5(6) 2_575 .
C7 C7 Mn1 176.5(6) 2_575 .
N2 C8 C9 123.7(5) . .
C22 N8 C18 114.8(5) . .
C22 N8 Mn1 120.4(4) . 1_645
C18 N8 Mn1 124.6(3) . 1_645
C8 C9 C10 119.7(5) . .
C27 N9 C23 115.9(5) . .
C11 C10 C9 116.6(5) . .
C11 C10 C10 122.5(6) . 2_586
C9 C10 C10 120.9(6) . 2_586
C12 C11 C10 119.9(5) . .
N2 C12 C11 123.9(5) . .
N4 C13 C14 123.2(5) . .
C15 C14 C13 120.0(5) . .
C14 C15 C16 116.9(5) . .
C14 C15 C20 122.5(5) . .
C16 C15 C20 120.5(5) . .
C17 C16 C15 119.3(5) . .
N4 C17 C16 123.7(5) . .
N8 C18 C19 124.9(5) . .
C18 C19 C20 118.9(5) . .
C21 C20 C19 116.8(5) . .
C21 C20 C15 121.4(5) . .
C19 C20 C15 121.8(5) . .
C20 C21 C22 120.0(5) . .
N8 C22 C21 124.6(5) . .
N9 C23 C24 123.8(6) . .
C25 C24 C23 120.6(6) . .
C24 C25 C26 115.2(5) . .
C24 C25 C25 122.8(6) . 2_666
C26 C25 C25 121.9(7) . 2_666
C27 C26 C25 120.6(6) . .
N9 C27 C26 123.8(6) . .

loop_
_geom_bond_atom_site_label_1
_geom_bond_atom_site_label_2
_geom_bond_distance
_geom_bond_site_symmetry_2
Mn1 C6 2.161(5) .
Mn1 C3 2.166(6) 1_455
Mn1 C5 2.177(6) .
Mn1 C7 2.243(5) .
Mn1 N8 2.424(4) 1_465
Mn2 O1 2.224(4) .
Mn2 N5 2.236(5) .
Mn2 N3 2.244(5) .
Mn2 C1 2.261(5) .
Mn2 N2 2.282(4) .
Mn2 N4 2.298(4) .
C1 N1 1.158(9) 2_676
C1 C1 1.158(9) 2_676
O1 C2 1.440(11) .
C2 C4 1.618(15) .
N2 C8 1.340(7) .
N2 C12 1.345(7) .
C3 N3 1.140(7) .
C3 Mn1 2.166(6) 1_655
N4 C17 1.332(7) .
N4 C13 1.340(7) .
C5 N5 1.135(7) .
C6 N6 1.126(7) .
C7 N7 1.144(10) 2_575
C7 C7 1.144(10) 2_575
C8 C9 1.379(7) .
N8 C22 1.315(7) .
N8 C18 1.336(7) .
N8 Mn1 2.424(4) 1_645
C9 C10 1.396(7) .
N9 C27 1.322(8) .
N9 C23 1.326(8) .
C10 C11 1.389(8) .
C10 C10 1.496(10) 2_586
C11 C12 1.372(7) .
C13 C14 1.380(8) .
C14 C15 1.377(8) .
C15 C16 1.395(8) .
C15 C20 1.494(8) .
C16 C17 1.380(8) .
C18 C19 1.374(8) .
C19 C20 1.379(8) .
C20 C21 1.366(8) .
C21 C22 1.376(8) .
C23 C24 1.379(9) .
C24 C25 1.373(9) .
C25 C26 1.386(8) .
C25 C25 1.493(11) 2_666
C26 C27 1.373(8) .
